data_2216624
loop_
_publ_author_name
'Muir, Kathleen J.'
'McQuillan, Geoffrey P.'
'Harrison, William T. A.'

_publ_section_title
;
 (2,2'-Bipyridyl)tricarbonyl(di-2-pyridylamine)molybdenum(0) revisited
;
_journal_coeditor_code LH2540
_journal_issue 12
_journal_name_full 'Acta Crystallographica Section E'
_journal_page_first m2918
_journal_page_last m2918
_journal_paper_doi 10.1107/S160053680705461X
_journal_volume 63
_journal_year 2007
_chemical_formula_iupac '[Mo (C10 H8 N2) (C10 H9 N3) (C O)3]'
_chemical_formula_moiety 'C23 H17 Mo N5 O3'
_chemical_formula_sum 'C23 H17 Mo N5 O3'
_chemical_formula_weight 507.36
_chemical_name_systematic
;
(2,2'-Bipyridyl)tricarbonyl(di-2-pyridylamine)molybdenum(0)
;
_space_group_IT_number 14
_symmetry_cell_setting monoclinic
_symmetry_space_group_name_Hall '-P 2ybc'
_symmetry_space_group_name_H-M 'P 1 21/c 1'
_atom_sites_solution_hydrogens mixed
_atom_sites_solution_primary direct
_atom_sites_solution_secondary difmap
_audit_creation_method SHELXL-97
_cell_angle_alpha 90.00
_cell_angle_beta 107.7280(10)
_cell_angle_gamma 90.00
_cell_formula_units_Z 4
_cell_length_a 10.6273(4)
_cell_length_b 12.9092(5)
_cell_length_c 16.5581(7)
_cell_measurement_reflns_used 6454
_cell_measurement_temperature 298(2)
_cell_measurement_theta_max 24.99
_cell_measurement_theta_min 2.56
_cell_volume 2163.73(15)
_computing_cell_refinement 'SAINT (Bruker, 1999)'
_computing_data_collection 'SMART (Bruker, 1999)'
_computing_data_reduction 'SAINT (Bruker, 1999)'
_computing_molecular_graphics 'ORTEP-3 (Farrugia, 1997)'
_computing_publication_material 'SHELXL97 (Sheldrick, 1997)'
_computing_structure_refinement 'SHELXL97 (Sheldrick, 1997)'
_computing_structure_solution 'SHELXS97 (Sheldrick, 1997)'
_diffrn_ambient_temperature 298(2)
_diffrn_measured_fraction_theta_full 0.999
_diffrn_measured_fraction_theta_max 0.999
_diffrn_measurement_device_type 'Bruker SMART1000 CCD'
_diffrn_measurement_method \w
_diffrn_radiation_monochromator graphite
_diffrn_radiation_source 'fine-focus sealed tube'
_diffrn_radiation_type MoK\a
_diffrn_radiation_wavelength 0.71073
_diffrn_reflns_av_R_equivalents 0.0234
_diffrn_reflns_av_sigmaI/netI 0.0211
_diffrn_reflns_limit_h_max 12
_diffrn_reflns_limit_h_min -12
_diffrn_reflns_limit_k_max 8
_diffrn_reflns_limit_k_min -15
_diffrn_reflns_limit_l_max 19
_diffrn_reflns_limit_l_min -19
_diffrn_reflns_number 12826
_diffrn_reflns_theta_full 25.01
_diffrn_reflns_theta_max 25.01
_diffrn_reflns_theta_min 2.01
_diffrn_standards_decay_% 0
_exptl_absorpt_coefficient_mu 0.642
_exptl_absorpt_correction_T_max 0.910
_exptl_absorpt_correction_T_min 0.841
_exptl_absorpt_correction_type multi-scan
_exptl_absorpt_process_details '(SADABS; Bruker, 1999)'
_exptl_crystal_colour 'dark green'
_exptl_crystal_density_diffrn 1.557
_exptl_crystal_density_method 'not measured'
_exptl_crystal_description 'faceted chunk'
_exptl_crystal_F_000 1024
_exptl_crystal_size_max 0.28
_exptl_crystal_size_mid 0.17
_exptl_crystal_size_min 0.15
_refine_diff_density_max 0.262
_refine_diff_density_min -0.301
_refine_ls_extinction_method none
_refine_ls_goodness_of_fit_ref 1.057
_refine_ls_hydrogen_treatment mixed
_refine_ls_matrix_type full
_refine_ls_number_parameters 292
_refine_ls_number_reflns 3811
_refine_ls_number_restraints 0
_refine_ls_restrained_S_all 1.057
_refine_ls_R_factor_all 0.0300
_refine_ls_R_factor_gt 0.0213
_refine_ls_shift/su_max 0.000
_refine_ls_shift/su_mean 0.000
_refine_ls_structure_factor_coef Fsqd
_refine_ls_weighting_details 'calc w=1/[\s^2^(Fo^2^)+(0.0355P)^2^] where P=(Fo^2^+2Fc^2^)/3'
_refine_ls_weighting_scheme calc
_refine_ls_wR_factor_gt 0.0582
_refine_ls_wR_factor_ref 0.0613
_reflns_number_gt 3067
_reflns_number_total 3811
_reflns_threshold_expression I>2\s(I)
_cod_data_source_file lh2540.cif
_cod_data_source_block I
_cod_depositor_comments
;
The following automatic conversions were performed:

'_atom_sites_solution_hydrogens' value 'difmap and geom' was changed
to 'mixed'.

Automatic conversion script
Id: cif_fix_values 6452 2018-10-05 10:23:21Z andrius 
;
_cod_original_sg_symbol_H-M 'P 21/c'
_cod_database_code 2216624
_cod_database_fobs_code 2216624

loop_
_symmetry_equiv_pos_as_xyz
'x, y, z'
'-x, y+1/2, -z+1/2'
'-x, -y, -z'
'x, -y-1/2, z-1/2'

loop_
_atom_site_type_symbol
_atom_site_label
_atom_site_fract_x
_atom_site_fract_y
_atom_site_fract_z
_atom_site_U_iso_or_equiv
_atom_site_adp_type
_atom_site_calc_flag
_atom_site_refinement_flags
_atom_site_occupancy
Mo Mo1 0.293621(15) 0.246228(12) 0.062933(10) 0.03100(7) Uani d . 1
C C1 0.4599(2) 0.20447(19) 0.14032(14) 0.0466(5) Uani d . 1
O O1 0.56041(18) 0.17911(17) 0.18766(11) 0.0830(7) Uani d . 1
C C2 0.3533(2) 0.38617(17) 0.09857(14) 0.0441(5) Uani d . 1
O O2 0.39753(18) 0.46686(13) 0.12363(13) 0.0774(6) Uani d . 1
C C3 0.2294(2) 0.23659(16) 0.16098(15) 0.0434(5) Uani d . 1
O O3 0.1968(2) 0.22860(15) 0.22132(12) 0.0708(5) Uani d . 1
C C4 0.4438(2) 0.29588(18) -0.07405(13) 0.0430(5) Uani d . 1
H H4 0.4450 0.3628 -0.0531 0.052 Uiso calc R 1
C C5 0.5102(2) 0.2769(2) -0.13158(15) 0.0514(6) Uani d . 1
H H5 0.5549 0.3298 -0.1494 0.062 Uiso calc R 1
C C6 0.5094(2) 0.1782(2) -0.16237(15) 0.0569(6) Uani d . 1
H H6 0.5551 0.1630 -0.2007 0.068 Uiso calc R 1
C C7 0.4403(2) 0.10208(18) -0.13597(14) 0.0490(6) Uani d . 1
H H7 0.4374 0.0351 -0.1571 0.059 Uiso calc R 1
C C8 0.37499(19) 0.12607(15) -0.07757(12) 0.0359(4) Uani d . 1
C C9 0.29805(19) 0.04888(15) -0.04587(12) 0.0367(4) Uani d . 1
C C10 0.2805(2) -0.05268(17) -0.07389(16) 0.0565(6) Uani d . 1
H H10 0.3158 -0.0751 -0.1158 0.068 Uiso calc R 1
C C11 0.2103(3) -0.1206(2) -0.03941(19) 0.0695(8) Uani d . 1
H H11 0.1989 -0.1893 -0.0572 0.083 Uiso calc R 1
C C12 0.1579(3) -0.08492(19) 0.02146(18) 0.0646(7) Uani d . 1
H H12 0.1095 -0.1288 0.0454 0.078 Uiso calc R 1
C C13 0.1779(2) 0.01607(17) 0.04632(15) 0.0492(6) Uani d . 1
H H13 0.1417 0.0395 0.0875 0.059 Uiso calc R 1
C C14 0.0659(2) 0.25571(15) -0.11820(13) 0.0408(5) Uani d . 1
H H14 0.1342 0.2228 -0.1322 0.049 Uiso calc R 1
C C15 -0.0520(2) 0.26647(17) -0.18039(14) 0.0472(5) Uani d . 1
H H15 -0.0637 0.2406 -0.2346 0.057 Uiso calc R 1
C C16 -0.1531(2) 0.31653(19) -0.16073(14) 0.0510(6) Uani d . 1
H H16 -0.2348 0.3243 -0.2016 0.061 Uiso calc R 1
C C17 -0.1328(2) 0.35484(17) -0.08060(14) 0.0445(5) Uani d . 1
H H17 -0.2000 0.3896 -0.0667 0.053 Uiso calc R 1
C C18 -0.01035(19) 0.34098(14) -0.02039(12) 0.0343(4) Uani d . 1
C C19 -0.0613(2) 0.41246(15) 0.10733(14) 0.0420(5) Uani d . 1
C C20 -0.0031(3) 0.45981(18) 0.18505(15) 0.0553(6) Uani d . 1
H H20 0.0880 0.4679 0.2059 0.066 Uiso calc R 1
C C21 -0.0838(3) 0.4944(2) 0.23039(18) 0.0704(8) Uani d . 1
H H21 -0.0478 0.5280 0.2820 0.084 Uiso calc R 1
C C22 -0.2169(3) 0.4793(2) 0.1995(2) 0.0757(9) Uani d . 1
H H22 -0.2731 0.5029 0.2289 0.091 Uiso calc R 1
C C23 -0.2650(3) 0.4286(3) 0.1243(2) 0.0771(9) Uani d . 1
H H23 -0.3556 0.4170 0.1039 0.093 Uiso calc R 1
N N1 0.37697(16) 0.22289(13) -0.04629(10) 0.0338(4) Uani d . 1
N N2 0.24692(16) 0.08371(12) 0.01458(10) 0.0362(4) Uani d . 1
N N3 0.09003(15) 0.28956(13) -0.03790(10) 0.0334(4) Uani d . 1
N N4 0.02063(17) 0.38006(14) 0.06062(12) 0.0425(4) Uani d . 1
H H1 0.092(2) 0.3747(18) 0.0863(15) 0.051 Uiso d . 1
N N5 -0.18931(19) 0.39405(18) 0.07744(13) 0.0613(6) Uani d . 1

loop_
_atom_site_aniso_label
_atom_site_aniso_U_11
_atom_site_aniso_U_22
_atom_site_aniso_U_33
_atom_site_aniso_U_12
_atom_site_aniso_U_13
_atom_site_aniso_U_23
Mo1 0.02958(11) 0.03322(11) 0.03088(11) 0.00259(7) 0.01021(7) -0.00083(7)
C1 0.0443(13) 0.0572(14) 0.0381(12) 0.0153(11) 0.0123(10) -0.0112(11)
O1 0.0575(11) 0.1274(18) 0.0493(10) 0.0485(12) -0.0058(9) -0.0205(11)
C2 0.0337(12) 0.0440(13) 0.0542(13) 0.0039(10) 0.0129(10) -0.0072(11)
O2 0.0640(12) 0.0469(11) 0.1135(16) -0.0102(9) 0.0157(11) -0.0252(11)
C3 0.0446(13) 0.0456(13) 0.0414(12) 0.0071(10) 0.0152(10) 0.0041(10)
O3 0.0838(14) 0.0897(14) 0.0520(11) 0.0104(10) 0.0404(10) 0.0140(10)
C4 0.0430(12) 0.0423(12) 0.0446(12) -0.0060(10) 0.0148(10) 0.0014(10)
C5 0.0495(14) 0.0606(15) 0.0492(14) -0.0088(11) 0.0224(11) 0.0077(12)
C6 0.0608(16) 0.0700(17) 0.0523(15) 0.0061(13) 0.0359(13) 0.0064(13)
C7 0.0567(14) 0.0491(13) 0.0484(13) 0.0056(11) 0.0267(11) -0.0032(11)
C8 0.0349(11) 0.0383(11) 0.0348(11) 0.0042(9) 0.0111(9) 0.0010(9)
C9 0.0379(11) 0.0334(10) 0.0400(11) 0.0035(8) 0.0133(9) 0.0010(9)
C10 0.0677(16) 0.0409(13) 0.0696(16) -0.0010(12) 0.0338(14) -0.0110(12)
C11 0.085(2) 0.0335(13) 0.096(2) -0.0095(12) 0.0367(18) -0.0079(14)
C12 0.0745(18) 0.0425(14) 0.0856(19) -0.0114(12) 0.0373(16) 0.0078(14)
C13 0.0529(14) 0.0426(13) 0.0602(14) -0.0023(10) 0.0289(12) 0.0056(11)
C14 0.0407(12) 0.0436(12) 0.0388(12) 0.0034(9) 0.0130(9) 0.0007(10)
C15 0.0467(13) 0.0551(14) 0.0360(12) -0.0026(10) 0.0068(10) -0.0013(10)
C16 0.0344(12) 0.0646(16) 0.0466(13) -0.0024(11) 0.0016(10) 0.0084(12)
C17 0.0331(12) 0.0490(13) 0.0512(13) 0.0056(9) 0.0123(10) 0.0047(11)
C18 0.0329(11) 0.0283(10) 0.0424(12) -0.0008(8) 0.0127(9) 0.0009(9)
C19 0.0472(13) 0.0297(11) 0.0547(13) 0.0061(9) 0.0237(11) 0.0007(10)
C20 0.0629(16) 0.0502(14) 0.0593(15) -0.0063(12) 0.0282(13) -0.0088(12)
C21 0.094(2) 0.0616(17) 0.0717(18) -0.0064(15) 0.0492(17) -0.0165(14)
C22 0.085(2) 0.0731(19) 0.090(2) 0.0147(16) 0.0577(19) -0.0087(17)
C23 0.0532(16) 0.097(2) 0.092(2) 0.0115(15) 0.0374(16) -0.0075(19)
N1 0.0320(9) 0.0344(9) 0.0361(9) -0.0006(7) 0.0123(7) -0.0003(7)
N2 0.0376(9) 0.0333(9) 0.0394(9) 0.0016(7) 0.0145(8) 0.0031(7)
N3 0.0317(9) 0.0330(8) 0.0363(9) -0.0003(7) 0.0116(7) 0.0011(7)
N4 0.0336(10) 0.0474(11) 0.0454(11) 0.0060(9) 0.0104(8) -0.0069(9)
N5 0.0445(12) 0.0743(15) 0.0701(14) 0.0044(10) 0.0251(11) -0.0134(12)

loop_
_atom_type_symbol
_atom_type_description
_atom_type_scat_dispersion_real
_atom_type_scat_dispersion_imag
_atom_type_scat_source
Mo Mo -1.6832 0.6857 'International Tables Vol C Tables 4.2.6.8 and 6.1.1.4'
O O 0.0106 0.0060 'International Tables Vol C Tables 4.2.6.8 and 6.1.1.4'
N N 0.0061 0.0033 'International Tables Vol C Tables 4.2.6.8 and 6.1.1.4'
C C 0.0033 0.0016 'International Tables Vol C Tables 4.2.6.8 and 6.1.1.4'
H H 0.0000 0.0000 'International Tables Vol C Tables 4.2.6.8 and 6.1.1.4'

loop_
_geom_angle_atom_site_label_1
_geom_angle_atom_site_label_2
_geom_angle_atom_site_label_3
_geom_angle
C1 Mo1 C2 84.81(10)
C1 Mo1 C3 84.86(9)
C2 Mo1 C3 88.34(9)
C1 Mo1 N2 91.96(8)
C2 Mo1 N2 172.47(7)
C3 Mo1 N2 98.16(7)
C1 Mo1 N1 89.51(7)
C2 Mo1 N1 101.27(7)
C3 Mo1 N1 168.40(7)
N2 Mo1 N1 71.86(6)
C1 Mo1 N3 176.56(7)
C2 Mo1 N3 97.94(7)
C3 Mo1 N3 97.25(8)
N2 Mo1 N3 85.06(6)
N1 Mo1 N3 87.93(6)
O1 C1 Mo1 179.6(2)
O2 C2 Mo1 175.0(2)
O3 C3 Mo1 176.8(2)
N1 C4 C5 123.4(2)
N1 C4 H4 118.3
C5 C4 H4 118.3
C4 C5 C6 118.6(2)
C4 C5 H5 120.7
C6 C5 H5 120.7
C5 C6 C7 119.3(2)
C5 C6 H6 120.4
C7 C6 H6 120.4
C6 C7 C8 119.4(2)
C6 C7 H7 120.3
C8 C7 H7 120.3
N1 C8 C7 121.44(19)
N1 C8 C9 115.60(16)
C7 C8 C9 122.96(19)
N2 C9 C10 121.29(19)
N2 C9 C8 115.31(17)
C10 C9 C8 123.40(18)
C11 C10 C9 119.8(2)
C11 C10 H10 120.1
C9 C10 H10 120.1
C12 C11 C10 118.8(2)
C12 C11 H11 120.6
C10 C11 H11 120.6
C13 C12 C11 118.8(2)
C13 C12 H12 120.6
C11 C12 H12 120.6
N2 C13 C12 123.8(2)
N2 C13 H13 118.1
C12 C13 H13 118.1
N3 C14 C15 124.5(2)
N3 C14 H14 117.8
C15 C14 H14 117.8
C14 C15 C16 118.2(2)
C14 C15 H15 120.9
C16 C15 H15 120.9
C17 C16 C15 119.7(2)
C17 C16 H16 120.2
C15 C16 H16 120.2
C16 C17 C18 119.1(2)
C16 C17 H17 120.5
C18 C17 H17 120.5
N3 C18 N4 114.60(17)
N3 C18 C17 122.26(18)
N4 C18 C17 123.12(18)
N5 C19 C20 123.0(2)
N5 C19 N4 119.0(2)
C20 C19 N4 118.0(2)
C21 C20 C19 118.2(2)
C21 C20 H20 120.9
C19 C20 H20 120.9
C22 C21 C20 119.8(3)
C22 C21 H21 120.1
C20 C21 H21 120.1
C23 C22 C21 118.0(2)
C23 C22 H22 121.0
C21 C22 H22 121.0
N5 C23 C22 124.1(3)
N5 C23 H23 118.0
C22 C23 H23 118.0
C4 N1 C8 117.80(17)
C4 N1 Mo1 123.83(14)
C8 N1 Mo1 117.73(12)
C13 N2 C9 117.56(18)
C13 N2 Mo1 123.65(14)
C9 N2 Mo1 118.63(13)
C14 N3 C18 116.25(17)
C14 N3 Mo1 118.60(13)
C18 N3 Mo1 125.01(12)
C18 N4 C19 130.30(18)
C18 N4 H1 114.7(18)
C19 N4 H1 114.1(18)
C19 N5 C23 116.8(2)

loop_
_geom_bond_atom_site_label_1
_geom_bond_atom_site_label_2
_geom_bond_distance
_geom_bond_publ_flag
Mo1 C1 1.917(2) y
Mo1 C2 1.946(2) y
Mo1 C3 1.947(2) y
Mo1 N2 2.2465(16) y
Mo1 N1 2.2631(16) y
Mo1 N3 2.3626(16) y
C1 O1 1.163(3) ?
C2 O2 1.166(3) ?
C3 O3 1.158(3) ?
C4 N1 1.342(3) ?
C4 C5 1.369(3) ?
C4 H4 0.9300 ?
C5 C6 1.371(3) ?
C5 H5 0.9300 ?
C6 C7 1.376(3) ?
C6 H6 0.9300 ?
C7 C8 1.386(3) ?
C7 H7 0.9300 ?
C8 N1 1.351(2) ?
C8 C9 1.483(3) ?
C9 N2 1.353(2) ?
C9 C10 1.384(3) ?
C10 C11 1.383(3) ?
C10 H10 0.9300 ?
C11 C12 1.372(4) ?
C11 H11 0.9300 ?
C12 C13 1.364(3) ?
C12 H12 0.9300 ?
C13 N2 1.346(3) ?
C13 H13 0.9300 ?
C14 N3 1.348(3) ?
C14 C15 1.365(3) ?
C14 H14 0.9300 ?
C15 C16 1.375(3) ?
C15 H15 0.9300 ?
C16 C17 1.370(3) ?
C16 H16 0.9300 ?
C17 C18 1.389(3) ?
C17 H17 0.9300 ?
C18 N3 1.360(2) ?
C18 N4 1.376(3) ?
C19 N5 1.320(3) ?
C19 C20 1.388(3) ?
C19 N4 1.393(3) ?
C20 C21 1.375(3) ?
C20 H20 0.9300 ?
C21 C22 1.363(4) ?
C21 H21 0.9300 ?
C22 C23 1.360(4) ?
C22 H22 0.9300 ?
C23 N5 1.352(3) ?
C23 H23 0.9300 ?
N4 H1 0.75(2) ?

loop_
_geom_hbond_atom_site_label_D
_geom_hbond_atom_site_label_H
_geom_hbond_atom_site_label_A
_geom_hbond_site_symmetry_A
_geom_hbond_distance_DH
_geom_hbond_distance_HA
_geom_hbond_distance_DA
_geom_hbond_angle_DHA
N4 H1 C3 . 0.75(2) 2.40(2) 2.978(3) 135(2)
C17 H17 N5 . 0.93 2.36 2.902(3) 117
C10 H10 O1 3_655 0.93 2.43 3.318(3) 160
C16 H16 O1 4_465 0.93 2.38 3.305(3) 172

loop_
_geom_torsion_atom_site_label_1
_geom_torsion_atom_site_label_2
_geom_torsion_atom_site_label_3
_geom_torsion_atom_site_label_4
_geom_torsion
C6 C7 C8 N1 0.4(3)
C6 C7 C8 C9 179.9(2)
N1 C8 C9 N2 -4.2(3)
C7 C8 C9 N2 176.34(19)
N1 C8 C9 C10 177.0(2)
C7 C8 C9 C10 -2.4(3)
N2 C9 C10 C11 -0.5(4)
C8 C9 C10 C11 178.2(2)
C9 C10 C11 C12 0.9(4)
C10 C11 C12 C13 -0.6(4)
C11 C12 C13 N2 -0.1(4)
N3 C14 C15 C16 1.0(3)
C14 C15 C16 C17 0.7(3)
C15 C16 C17 C18 -0.8(3)
C16 C17 C18 N3 -0.7(3)
C16 C17 C18 N4 177.5(2)
N5 C19 C20 C21 -3.9(4)
N4 C19 C20 C21 178.3(2)
C19 C20 C21 C22 1.6(4)
C20 C21 C22 C23 0.8(4)
C21 C22 C23 N5 -1.4(5)
C5 C4 N1 C8 -0.5(3)
C5 C4 N1 Mo1 170.18(17)
C7 C8 N1 C4 0.4(3)
C9 C8 N1 C4 -179.05(18)
C7 C8 N1 Mo1 -170.80(16)
C9 C8 N1 Mo1 9.7(2)
C1 Mo1 N1 C4 -86.90(18)
C2 Mo1 N1 C4 -2.29(18)
C3 Mo1 N1 C4 -147.7(4)
N2 Mo1 N1 C4 -179.13(17)
N3 Mo1 N1 C4 95.40(17)
C1 Mo1 N1 C8 83.75(16)
C2 Mo1 N1 C8 168.36(14)
C3 Mo1 N1 C8 22.9(4)
N2 Mo1 N1 C8 -8.48(13)
N3 Mo1 N1 C8 -93.96(14)
C12 C13 N2 C9 0.5(3)
C12 C13 N2 Mo1 -174.87(19)
C10 C9 N2 C13 -0.2(3)
C8 C9 N2 C13 -179.04(18)
C10 C9 N2 Mo1 175.43(16)
C8 C9 N2 Mo1 -3.4(2)
C1 Mo1 N2 C13 92.67(18)
C3 Mo1 N2 C13 7.58(19)
N1 Mo1 N2 C13 -178.49(18)
N3 Mo1 N2 C13 -89.06(17)
C1 Mo1 N2 C9 -82.70(15)
C3 Mo1 N2 C9 -167.79(15)
N1 Mo1 N2 C9 6.14(14)
N3 Mo1 N2 C9 95.57(14)
C15 C14 N3 C18 -2.5(3)
C15 C14 N3 Mo1 173.32(16)
N4 C18 N3 C14 -176.06(17)
C17 C18 N3 C14 2.3(3)
N4 C18 N3 Mo1 8.4(2)
C17 C18 N3 Mo1 -173.20(14)
C2 Mo1 N3 C14 123.55(15)
C3 Mo1 N3 C14 -147.12(15)
N2 Mo1 N3 C14 -49.50(14)
N1 Mo1 N3 C14 22.46(14)
C2 Mo1 N3 C18 -61.04(16)
C3 Mo1 N3 C18 28.29(16)
N2 Mo1 N3 C18 125.91(15)
N1 Mo1 N3 C18 -162.13(15)
N3 C18 N4 C19 -161.7(2)
C17 C18 N4 C19 19.9(3)
N5 C19 N4 C18 9.2(3)
C20 C19 N4 C18 -172.9(2)
C20 C19 N5 C23 3.4(4)
N4 C19 N5 C23 -178.9(2)
C22 C23 N5 C19 -0.7(4)
